data_4329256
loop_
_publ_author_name
'Ariane Perez-Gavilan'
'Patrick J. Carroll'
'Larry G. Sneddon'

_publ_section_title
;
 New Palladium-Catalyzed Cross-Coupling Routes to Carbon Functionalized
 Metallatricarbadecaboranes
;
_journal_name_full 'Inorganic Chemistry'
_journal_page_first 5903
_journal_page_last 5910
_journal_paper_doi 10.1021/ic300528h
_journal_volume 51
_journal_year 2012
_chemical_formula_sum 'C14 H18 B7 Cl Ru'
_chemical_formula_weight 398.47
_space_group_IT_number 61
_symmetry_cell_setting orthorhombic
_symmetry_Int_Tables_number 61
_symmetry_space_group_name_Hall '-P 2ac 2ab'
_symmetry_space_group_name_H-M 'P b c a'
_atom_sites_solution_hydrogens geom
_atom_sites_solution_primary direct
_audit_creation_method SHELXL-97
_cell_angle_alpha 90.00
_cell_angle_beta 90.00
_cell_angle_gamma 90.00
_cell_formula_units_Z 8
_cell_length_a 9.76630(10)
_cell_length_b 16.2442(2)
_cell_length_c 20.5721(3)
_cell_measurement_temperature 153(1)
_cell_volume 3263.68(7)
_computing_data_collection 'Bruker APEX2'
_computing_data_reduction 'Bruker SAINT'
_computing_structure_refinement 'SHELXL-97 (Sheldrick, 2008)'
_computing_structure_solution 'SHELXS-97 (Sheldrick, 2008)'
_diffrn_ambient_temperature 153(1)
_diffrn_measured_fraction_theta_full 0.999
_diffrn_measured_fraction_theta_max 0.999
_diffrn_measurement_device 'CCD Area Detector'
_diffrn_measurement_device_type 'Bruker APEXII'
_diffrn_measurement_method 'phi and omega scans'
_diffrn_radiation_monochromator graphite
_diffrn_radiation_source 'sealed tube'
_diffrn_radiation_type MoK\a
_diffrn_radiation_wavelength 0.71073
_diffrn_reflns_av_R_equivalents 0.0267
_diffrn_reflns_av_sigmaI/netI 0.0130
_diffrn_reflns_limit_h_max 12
_diffrn_reflns_limit_h_min -12
_diffrn_reflns_limit_k_max 21
_diffrn_reflns_limit_k_min -21
_diffrn_reflns_limit_l_max 26
_diffrn_reflns_limit_l_min -26
_diffrn_reflns_number 38620
_diffrn_reflns_theta_full 27.51
_diffrn_reflns_theta_max 27.51
_diffrn_reflns_theta_min 1.98
_exptl_absorpt_coefficient_mu 1.112
_exptl_absorpt_correction_T_max 1.000
_exptl_absorpt_correction_T_min 0.877
_exptl_absorpt_correction_type multi-scan
_exptl_absorpt_process_details '(SADABS; Sheldrick, 2007)'
_exptl_crystal_density_diffrn 1.622
_exptl_crystal_F_000 1584
_exptl_crystal_size_max 0.32
_exptl_crystal_size_mid 0.12
_exptl_crystal_size_min 0.10
_refine_diff_density_max 0.458
_refine_diff_density_min -0.260
_refine_diff_density_rms 0.051
_refine_ls_extinction_method none
_refine_ls_goodness_of_fit_ref 1.031
_refine_ls_hydrogen_treatment mixed
_refine_ls_matrix_type full
_refine_ls_number_parameters 245
_refine_ls_number_reflns 3749
_refine_ls_number_restraints 0
_refine_ls_restrained_S_all 1.031
_refine_ls_R_factor_all 0.0218
_refine_ls_R_factor_gt 0.0172
_refine_ls_shift/su_max 0.005
_refine_ls_shift/su_mean 0.000
_refine_ls_structure_factor_coef Fsqd
_refine_ls_weighting_details 'calc w=1/[\s^2^(Fo^2^)+(0.0191P)^2^+2.1795P] where P=(Fo^2^+2Fc^2^)/3'
_refine_ls_weighting_scheme calc
_refine_ls_wR_factor_gt 0.0423
_refine_ls_wR_factor_ref 0.0445
_reflns_number_gt 3300
_reflns_number_total 3749
_reflns_threshold_expression >2sigma(I)
_cod_data_source_file ic300528h_si_002_2.cif
_cod_data_source_block UP3361(Cmpd9)
_cod_original_sg_symbol_H-M 'P b c a '
_cod_database_code 4329256

loop_
_symmetry_equiv_pos_as_xyz
'x, y, z'
'-x+1/2, y+1/2, z'
'x, -y+1/2, z+1/2'
'-x+1/2, -y, z+1/2'
'-x, -y, -z'
'x-1/2, -y-1/2, -z'
'-x, y-1/2, -z-1/2'
'x-1/2, y, -z-1/2'

loop_
_atom_site_label
_atom_site_type_symbol
_atom_site_fract_x
_atom_site_fract_y
_atom_site_fract_z
_atom_site_U_iso_or_equiv
_atom_site_adp_type
_atom_site_occupancy
_atom_site_symmetry_multiplicity
_atom_site_calc_flag
_atom_site_refinement_flags
Ru1 Ru 0.236508(12) 0.403184(7) 0.569477(6) 0.01626(4) Uani 1 1 d .
C2 C 0.39044(15) 0.43032(9) 0.63589(7) 0.0183(3) Uani 1 1 d .
C3 C 0.08043(16) 0.48656(10) 0.58718(8) 0.0218(3) Uani 1 1 d .
C4 C 0.27102(15) 0.42872(10) 0.68184(8) 0.0204(3) Uani 1 1 d .
B5 B 0.37892(18) 0.51317(11) 0.59322(9) 0.0200(3) Uani 1 1 d .
B6 B 0.20378(19) 0.54514(11) 0.56642(9) 0.0216(3) Uani 1 1 d .
B7 B 0.09974(18) 0.45065(11) 0.65818(9) 0.0224(4) Uani 1 1 d .
B8 B 0.37945(19) 0.51674(11) 0.68127(9) 0.0229(4) Uani 1 1 d .
B9 B 0.10394(19) 0.56123(12) 0.64049(9) 0.0244(4) Uani 1 1 d .
B10 B 0.20633(19) 0.52197(12) 0.70313(9) 0.0241(4) Uani 1 1 d .
B11 B 0.27910(19) 0.58649(11) 0.63964(9) 0.0232(4) Uani 1 1 d .
C12 C 0.51279(15) 0.37604(10) 0.64429(7) 0.0196(3) Uani 1 1 d .
C13 C 0.51101(17) 0.30958(10) 0.68693(8) 0.0264(3) Uani 1 1 d .
H13 H 0.4302 0.2982 0.7110 0.035 Uiso 1 1 calc R
C14 C 0.62507(17) 0.25955(10) 0.69495(8) 0.0269(3) Uani 1 1 d .
H14 H 0.6226 0.2146 0.7245 0.036 Uiso 1 1 calc R
C15 C 0.74141(16) 0.27575(10) 0.65972(8) 0.0226(3) Uani 1 1 d .
C16 C 0.74622(17) 0.34090(11) 0.61650(9) 0.0309(4) Uani 1 1 d .
H16 H 0.8270 0.3516 0.5922 0.041 Uiso 1 1 calc R
C17 C 0.63172(17) 0.39044(11) 0.60913(9) 0.0290(4) Uani 1 1 d .
H17 H 0.6347 0.4352 0.5794 0.039 Uiso 1 1 calc R
C18 C 0.30354(18) 0.27874(9) 0.54592(8) 0.0252(3) Uani 1 1 d .
H18 H 0.3567 0.2459 0.5746 0.033 Uiso 1 1 calc R
C19 C 0.15838(18) 0.27982(10) 0.54194(9) 0.0272(4) Uani 1 1 d .
H19 H 0.0974 0.2479 0.5676 0.036 Uiso 1 1 calc R
C20 C 0.12059(19) 0.33656(10) 0.49331(8) 0.0295(4) Uani 1 1 d .
H20 H 0.0296 0.3489 0.4801 0.039 Uiso 1 1 calc R
C21 C 0.24131(19) 0.37204(11) 0.46742(8) 0.0300(4) Uani 1 1 d .
H21 H 0.2455 0.4130 0.4345 0.040 Uiso 1 1 calc R
C22 C 0.35515(18) 0.33553(10) 0.49942(8) 0.0274(4) Uani 1 1 d .
H22 H 0.4489 0.3470 0.4912 0.037 Uiso 1 1 calc R
Cl1 Cl 0.88457(4) 0.21244(3) 0.66901(2) 0.03042(10) Uani 1 1 d .
H3 H -0.003(2) 0.4840(11) 0.5656(8) 0.027(5) Uiso 1 1 d .
H4 H 0.2745(18) 0.3907(11) 0.7162(9) 0.024(5) Uiso 1 1 d .
H5 H 0.4666(19) 0.5310(11) 0.5639(8) 0.024(5) Uiso 1 1 d .
H6 H 0.195(2) 0.5822(11) 0.5230(9) 0.027(5) Uiso 1 1 d .
H7 H 0.027(2) 0.4190(11) 0.6840(9) 0.028(5) Uiso 1 1 d .
H8 H 0.4599(19) 0.5272(11) 0.7133(9) 0.027(5) Uiso 1 1 d .
H9 H 0.0215(19) 0.6041(10) 0.6480(9) 0.025(5) Uiso 1 1 d .
H10 H 0.189(2) 0.5364(11) 0.7524(10) 0.033(5) Uiso 1 1 d .
H11 H 0.309(2) 0.6517(11) 0.6463(9) 0.031(5) Uiso 1 1 d .

loop_
_atom_site_aniso_label
_atom_site_aniso_U_11
_atom_site_aniso_U_22
_atom_site_aniso_U_33
_atom_site_aniso_U_23
_atom_site_aniso_U_13
_atom_site_aniso_U_12
Ru1 0.01656(6) 0.01485(7) 0.01737(7) 0.00037(4) 0.00063(4) 0.00049(4)
C2 0.0172(7) 0.0189(7) 0.0189(7) 0.0022(6) 0.0007(6) -0.0012(6)
C3 0.0185(7) 0.0215(7) 0.0255(8) -0.0034(6) -0.0016(6) 0.0032(6)
C4 0.0212(7) 0.0211(7) 0.0190(7) 0.0035(6) 0.0017(6) -0.0002(6)
B5 0.0195(8) 0.0189(8) 0.0215(8) 0.0031(7) 0.0009(7) -0.0018(6)
B6 0.0239(8) 0.0192(8) 0.0218(8) 0.0013(7) -0.0015(7) 0.0035(7)
B7 0.0174(8) 0.0237(9) 0.0262(9) 0.0002(7) 0.0038(7) 0.0005(7)
B8 0.0222(8) 0.0232(8) 0.0235(9) -0.0014(7) -0.0024(7) -0.0008(7)
B9 0.0233(9) 0.0230(9) 0.0271(9) -0.0036(7) 0.0004(7) 0.0046(7)
B10 0.0255(9) 0.0261(9) 0.0208(9) -0.0029(7) 0.0021(7) 0.0024(7)
B11 0.0255(9) 0.0189(8) 0.0253(9) -0.0013(7) -0.0005(7) 0.0003(7)
C12 0.0181(7) 0.0216(7) 0.0190(7) 0.0001(6) -0.0014(6) -0.0002(6)
C13 0.0230(8) 0.0285(8) 0.0278(8) 0.0082(7) 0.0044(6) 0.0023(6)
C14 0.0292(8) 0.0243(8) 0.0273(8) 0.0065(7) -0.0016(7) 0.0036(7)
C15 0.0211(7) 0.0243(8) 0.0222(7) -0.0063(6) -0.0060(6) 0.0049(6)
C16 0.0214(8) 0.0359(10) 0.0353(10) 0.0052(8) 0.0063(7) 0.0037(7)
C17 0.0239(8) 0.0293(9) 0.0337(9) 0.0111(7) 0.0049(7) 0.0033(7)
C18 0.0298(8) 0.0162(7) 0.0296(8) -0.0040(6) -0.0033(7) 0.0033(6)
C19 0.0301(9) 0.0196(8) 0.0321(9) -0.0054(7) -0.0011(7) -0.0051(6)
C20 0.0328(9) 0.0250(8) 0.0305(9) -0.0097(7) -0.0108(7) 0.0023(7)
C21 0.0491(11) 0.0220(8) 0.0189(8) -0.0040(6) -0.0005(7) 0.0027(7)
C22 0.0306(8) 0.0245(8) 0.0272(9) -0.0081(7) 0.0076(7) 0.0013(7)
Cl1 0.0270(2) 0.0347(2) 0.0295(2) -0.00627(18) -0.00714(16) 0.01294(17)

loop_
_atom_type_symbol
_atom_type_description
_atom_type_scat_dispersion_real
_atom_type_scat_dispersion_imag
_atom_type_scat_source
C C 0.0033 0.0016 'International Tables Vol C Tables 4.2.6.8 and 6.1.1.4'
H H 0.0000 0.0000 'International Tables Vol C Tables 4.2.6.8 and 6.1.1.4'
B B 0.0013 0.0007 'International Tables Vol C Tables 4.2.6.8 and 6.1.1.4'
Cl Cl 0.1484 0.1585 'International Tables Vol C Tables 4.2.6.8 and 6.1.1.4'
Ru Ru -1.2594 0.8363 'International Tables Vol C Tables 4.2.6.8 and 6.1.1.4'

loop_
_geom_angle_atom_site_label_1
_geom_angle_atom_site_label_2
_geom_angle_atom_site_label_3
_geom_angle
C3 Ru1 C2 106.14(6)
C3 Ru1 C22 148.02(7)
C2 Ru1 C22 99.15(6)
C3 Ru1 C21 109.88(7)
C2 Ru1 C21 132.28(7)
C22 Ru1 C21 38.51(7)
C3 Ru1 C18 150.07(6)
C2 Ru1 C18 97.22(6)
C22 Ru1 C18 38.31(6)
C21 Ru1 C18 63.90(7)
C3 Ru1 C20 93.88(6)
C2 Ru1 C20 159.72(6)
C22 Ru1 C20 63.38(7)
C21 Ru1 C20 37.75(7)
C18 Ru1 C20 62.81(6)
C3 Ru1 C19 112.49(6)
C2 Ru1 C19 127.46(6)
C22 Ru1 C19 63.42(6)
C21 Ru1 C19 63.10(7)
C18 Ru1 C19 37.67(6)
C20 Ru1 C19 37.08(6)
C3 Ru1 B5 84.28(6)
C2 Ru1 B5 42.57(6)
C22 Ru1 B5 102.23(6)
C21 Ru1 B5 111.88(7)
C18 Ru1 B5 125.59(6)
C20 Ru1 B5 146.39(7)
C19 Ru1 B5 163.22(6)
C3 Ru1 B6 41.95(6)
C2 Ru1 B6 84.67(6)
C22 Ru1 B6 124.17(6)
C21 Ru1 B6 102.04(7)
C18 Ru1 B6 162.49(7)
C20 Ru1 B6 113.23(6)
C19 Ru1 B6 147.20(6)
B5 Ru1 B6 47.49(6)
C3 Ru1 C4 79.57(6)
C2 Ru1 C4 38.72(5)
C22 Ru1 C4 131.72(6)
C21 Ru1 C4 170.01(6)
C18 Ru1 C4 109.64(6)
C20 Ru1 C4 147.90(6)
C19 Ru1 C4 117.11(6)
B5 Ru1 C4 64.81(6)
B6 Ru1 C4 82.69(6)
C3 Ru1 B7 40.82(6)
C2 Ru1 B7 80.44(6)
C22 Ru1 B7 167.88(6)
C21 Ru1 B7 146.10(7)
C18 Ru1 B7 129.58(6)
C20 Ru1 B7 114.34(7)
C19 Ru1 B7 107.12(6)
B5 Ru1 B7 85.74(6)
B6 Ru1 B7 67.93(6)
C4 Ru1 B7 43.85(6)
C12 C2 C4 122.53(13)
C12 C2 B5 127.71(13)
C4 C2 B5 107.65(12)
C12 C2 B8 118.49(13)
C4 C2 B8 67.49(11)
B5 C2 B8 66.57(11)
C12 C2 Ru1 121.94(10)
C4 C2 Ru1 81.28(9)
B5 C2 Ru1 76.61(9)
B8 C2 Ru1 119.57(10)
B7 C3 B6 112.15(13)
B7 C3 B9 69.00(11)
B6 C3 B9 68.54(11)
B7 C3 Ru1 80.43(9)
B6 C3 Ru1 77.70(9)
B9 C3 Ru1 119.66(11)
B7 C3 H3 121.9(11)
B6 C3 H3 124.2(11)
B9 C3 H3 118.2(11)
Ru1 C3 H3 122.1(11)
C2 C4 B10 115.83(13)
C2 C4 B7 123.70(13)
B10 C4 B7 62.75(10)
C2 C4 B8 61.29(10)
B10 C4 B8 60.42(10)
B7 C4 B8 113.39(12)
C2 C4 Ru1 60.00(8)
B10 C4 Ru1 110.75(10)
B7 C4 Ru1 68.57(8)
B8 C4 Ru1 102.63(9)
C2 C4 H4 117.2(11)
B10 C4 H4 113.9(11)
B7 C4 H4 111.8(11)
B8 C4 H4 120.8(11)
Ru1 C4 H4 128.6(11)
C2 B5 B11 107.44(12)
C2 B5 B8 58.79(10)
B11 B5 B8 56.88(10)
C2 B5 B6 117.16(12)
B11 B5 B6 58.72(10)
B8 B5 B6 106.76(12)
C2 B5 Ru1 60.81(8)
B11 B5 Ru1 107.17(10)
B8 B5 Ru1 103.72(10)
B6 B5 Ru1 66.60(8)
C2 B5 H5 118.0(9)
B11 B5 H5 122.8(9)
B8 B5 H5 122.9(9)
B6 B5 H5 118.9(9)
Ru1 B5 H5 124.2(9)
C3 B6 B11 107.85(13)
C3 B6 B9 57.22(10)
B11 B6 B9 57.91(10)
C3 B6 B5 116.52(13)
B11 B6 B5 59.00(10)
B9 B6 B5 106.37(12)
C3 B6 Ru1 60.35(8)
B11 B6 Ru1 106.85(10)
B9 B6 Ru1 101.09(10)
B5 B6 Ru1 65.90(7)
C3 B6 H6 119.6(10)
B11 B6 H6 121.0(10)
B9 B6 H6 124.6(10)
B5 B6 H6 118.1(10)
Ru1 B6 H6 125.8(9)
C3 B7 C4 115.99(13)
C3 B7 B10 107.67(13)
C4 B7 B10 56.48(10)
C3 B7 B9 57.23(10)
C4 B7 B9 103.27(12)
B10 B7 B9 57.44(10)
C3 B7 Ru1 58.75(8)
C4 B7 Ru1 67.57(8)
B10 B7 Ru1 105.96(10)
B9 B7 Ru1 98.75(10)
C3 B7 H7 125.4(10)
C4 B7 H7 114.3(10)
B10 B7 H7 117.1(10)
B9 B7 H7 127.5(10)
Ru1 B7 H7 128.4(10)
C2 B8 B11 107.91(13)
C2 B8 B10 104.09(12)
B11 B8 B10 63.09(11)
C2 B8 C4 51.22(9)
B11 B8 C4 101.12(12)
B10 B8 C4 57.51(10)
C2 B8 B5 54.64(9)
B11 B8 B5 61.53(10)
B10 B8 B5 104.79(12)
C4 B8 B5 88.81(11)
C2 B8 H8 116.0(10)
B11 B8 H8 129.6(10)
B10 B8 H8 124.0(10)
C4 B8 H8 125.2(10)
B5 B8 H8 129.9(10)
C3 B9 B10 107.49(13)
C3 B9 B11 107.46(13)
B10 B9 B11 62.42(11)
C3 B9 B6 54.23(10)
B10 B9 B6 104.88(12)
B11 B9 B6 60.42(11)
C3 B9 B7 53.77(10)
B10 B9 B7 60.66(10)
B11 B9 B7 104.62(12)
B6 B9 B7 92.14(11)
C3 B9 H9 117.8(10)
B10 B9 H9 123.9(10)
B11 B9 H9 125.4(10)
B6 B9 H9 127.7(10)
B7 B9 H9 126.1(10)
C4 B10 B9 110.32(13)
C4 B10 B8 62.07(10)
B9 B10 B8 112.33(13)
C4 B10 B7 60.77(10)
B9 B10 B7 61.91(11)
B8 B10 B7 113.12(13)
C4 B10 B11 100.57(12)
B9 B10 B11 59.00(10)
B8 B10 B11 57.76(10)
B7 B10 B11 103.09(13)
C4 B10 H10 120.3(10)
B9 B10 H10 122.5(11)
B8 B10 H10 114.2(11)
B7 B10 H10 122.9(11)
B11 B10 H10 128.6(10)
B8 B11 B9 113.21(13)
B8 B11 B6 113.65(13)
B9 B11 B6 61.67(11)
B8 B11 B5 61.59(10)
B9 B11 B5 112.03(13)
B6 B11 B5 62.29(10)
B8 B11 B10 59.15(10)
B9 B11 B10 58.58(10)
B6 B11 B10 103.03(12)
B5 B11 B10 102.12(12)
B8 B11 H11 114.5(10)
B9 B11 H11 118.7(11)
B6 B11 H11 124.6(10)
B5 B11 H11 123.4(11)
B10 B11 H11 124.5(10)
C17 C12 C13 118.02(14)
C17 C12 C2 120.60(14)
C13 C12 C2 121.38(14)
C14 C13 C12 121.27(15)
C14 C13 H13 119.4
C12 C13 H13 119.4
C15 C14 C13 119.27(15)
C15 C14 H14 120.4
C13 C14 H14 120.4
C14 C15 C16 120.93(15)
C14 C15 Cl1 119.46(13)
C16 C15 Cl1 119.60(13)
C15 C16 C17 119.16(15)
C15 C16 H16 120.4
C17 C16 H16 120.4
C16 C17 C12 121.35(15)
C16 C17 H17 119.3
C12 C17 H17 119.3
C19 C18 C22 107.90(15)
C19 C18 Ru1 72.64(9)
C22 C18 Ru1 69.77(9)
C19 C18 H18 126.1
C22 C18 H18 126.1
Ru1 C18 H18 123.2
C20 C19 C18 108.08(15)
C20 C19 Ru1 71.36(9)
C18 C19 Ru1 69.69(9)
C20 C19 H19 126.0
C18 C19 H19 126.0
Ru1 C19 H19 124.6
C19 C20 C21 108.37(15)
C19 C20 Ru1 71.56(9)
C21 C20 Ru1 69.01(9)
C19 C20 H20 125.8
C21 C20 H20 125.8
Ru1 C20 H20 125.2
C20 C21 C22 107.89(15)
C20 C21 Ru1 73.24(10)
C22 C21 Ru1 70.40(9)
C20 C21 H21 126.1
C22 C21 H21 126.1
Ru1 C21 H21 122.0
C18 C22 C21 107.76(15)
C18 C22 Ru1 71.92(9)
C21 C22 Ru1 71.09(9)
C18 C22 H22 126.1
C21 C22 H22 126.1
Ru1 C22 H22 122.6

loop_
_geom_bond_atom_site_label_1
_geom_bond_atom_site_label_2
_geom_bond_distance
Ru1 C3 2.0713(15)
Ru1 C2 2.0787(15)
Ru1 C22 2.1511(16)
Ru1 C21 2.1601(17)
Ru1 C18 2.1793(15)
Ru1 C20 2.2154(16)
Ru1 C19 2.2179(15)
Ru1 B5 2.3163(17)
Ru1 B6 2.3288(18)
Ru1 C4 2.3725(16)
Ru1 B7 2.3892(18)
C2 C12 1.495(2)
C2 C4 1.502(2)
C2 B5 1.611(2)
C2 B8 1.689(2)
C3 B7 1.584(2)
C3 B6 1.593(2)
C3 B9 1.651(2)
C3 H3 0.927(19)
C4 B10 1.699(2)
C4 B7 1.778(2)
C4 B8 1.779(2)
C4 H4 0.940(19)
B5 B11 1.811(3)
B5 B8 1.812(3)
B5 B6 1.871(3)
B5 H5 1.086(18)
B6 B11 1.806(3)
B6 B9 1.828(3)
B6 H6 1.081(18)
B7 B10 1.811(3)
B7 B9 1.833(3)
B7 H7 1.029(19)
B8 B11 1.726(3)
B8 B10 1.752(3)
B8 H8 1.040(18)
B9 B10 1.751(3)
B9 B11 1.759(3)
B9 H9 1.075(18)
B10 B11 1.819(3)
B10 H10 1.05(2)
B11 H11 1.108(18)
C12 C17 1.388(2)
C12 C13 1.391(2)
C13 C14 1.389(2)
C13 H13 0.9500
C14 C15 1.373(2)
C14 H14 0.9500
C15 C16 1.383(2)
C15 Cl1 1.7461(16)
C16 C17 1.386(2)
C16 H16 0.9500
C17 H17 0.9500
C18 C19 1.420(2)
C18 C22 1.421(2)
C18 H18 0.9500
C19 C20 1.410(2)
C19 H19 0.9500
C20 C21 1.416(3)
C20 H20 0.9500
C21 C22 1.422(2)
C21 H21 0.9500
C22 H22 0.9500
